data_7015382
loop_
_publ_author_name
'Seidler-Egdal, Rune Kirk'
'Johansson, Frank B.'
'Veltz\'e, Sune'
'Skou, Eivind M.'
'Bond, Andrew D.'
'McKenzie, Christine J.'

_publ_section_title
;
 Tunability of the M(II)M(III)/M(II)(2) and M(III)(2)/M(II)M(III)
 (M=Mn, Co) couples in bis-\m-O,O'-carboxylato-\m-OR bridged complexes.
;
_journal_issue 13
_journal_name_full 'Dalton transactions (Cambridge, England : 2003)'
_journal_page_first 3336
_journal_page_last 3345
_journal_paper_doi 10.1039/c0dt01552k
_journal_volume 40
_journal_year 2011
_chemical_formula_moiety
;
C40 H45 Mn2 N6 O5, 1.15(Cl O4), 0.85(C2 H3 N)
;
_chemical_formula_sum 'C41.7 H47.55 Cl1.15 Mn2 N6.85 O9.6'
_chemical_formula_weight 948.96
_space_group_IT_number 14
_symmetry_cell_setting monoclinic
_symmetry_space_group_name_Hall '-P 2yn'
_symmetry_space_group_name_H-M 'P 1 21/n 1'
_atom_sites_solution_hydrogens geom
_atom_sites_solution_primary direct
_atom_sites_solution_secondary difmap
_cell_angle_alpha 90.00
_cell_angle_beta 96.2780(10)
_cell_angle_gamma 90.00
_cell_formula_units_Z 4
_cell_length_a 12.1472(5)
_cell_length_b 22.0062(10)
_cell_length_c 16.9073(7)
_cell_measurement_reflns_used 9165
_cell_measurement_temperature 180(2)
_cell_measurement_theta_max 26.37
_cell_measurement_theta_min 3.53
_cell_volume 4492.4(3)
_computing_cell_refinement 'SAINT v.7.06a (Bruker, 2003)'
_computing_data_collection 'APEX2 v.1.0-22 (Bruker-Nonius, 2004)'
_computing_data_reduction 'SAINT v.7.06a'
_computing_molecular_graphics 'SHELXTL v.6.10'
_computing_publication_material 'SHELXTL v.6.10'
_computing_structure_refinement 'SHELXTL v.6.10'
_computing_structure_solution 'SHELXTL v.6.10 (Sheldrick, 2000)'
_diffrn_ambient_temperature 180(2)
_diffrn_measured_fraction_theta_full 0.997
_diffrn_measured_fraction_theta_max 0.997
_diffrn_measurement_device_type 'Bruker-Nonius X8APEX-II CCD'
_diffrn_measurement_method 'thin-slice \w and \f scans'
_diffrn_radiation_monochromator graphite
_diffrn_radiation_source 'fine-focus sealed tube'
_diffrn_radiation_type MoK\a
_diffrn_radiation_wavelength 0.71073
_diffrn_reflns_av_R_equivalents 0.0632
_diffrn_reflns_av_sigmaI/netI 0.0567
_diffrn_reflns_limit_h_max 14
_diffrn_reflns_limit_h_min -14
_diffrn_reflns_limit_k_max 26
_diffrn_reflns_limit_k_min 0
_diffrn_reflns_limit_l_max 20
_diffrn_reflns_limit_l_min 0
_diffrn_reflns_number 65338
_diffrn_reflns_theta_full 25.03
_diffrn_reflns_theta_max 25.03
_diffrn_reflns_theta_min 3.53
_diffrn_standards_number 0
_exptl_absorpt_coefficient_mu 0.692
_exptl_absorpt_correction_T_max 0.934
_exptl_absorpt_correction_T_min 0.759
_exptl_absorpt_correction_type multi-scan
_exptl_absorpt_process_details 'SADABS (Sheldrick, 2003)'
_exptl_crystal_colour 'pale green'
_exptl_crystal_density_diffrn 1.403
_exptl_crystal_density_method 'not measured'
_exptl_crystal_description block
_exptl_crystal_F_000 1968
_exptl_crystal_size_max 0.40
_exptl_crystal_size_mid 0.30
_exptl_crystal_size_min 0.10
_refine_diff_density_max 0.863
_refine_diff_density_min -0.617
_refine_diff_density_rms 0.085
_refine_ls_extinction_method none
_refine_ls_goodness_of_fit_ref 1.053
_refine_ls_hydrogen_treatment constr
_refine_ls_matrix_type full
_refine_ls_number_parameters 577
_refine_ls_number_reflns 7904
_refine_ls_number_restraints 20
_refine_ls_restrained_S_all 1.052
_refine_ls_R_factor_all 0.1003
_refine_ls_R_factor_gt 0.0586
_refine_ls_shift/su_max 0.000
_refine_ls_shift/su_mean 0.000
_refine_ls_structure_factor_coef Fsqd
_refine_ls_weighting_details 'calc w=1/[\s^2^(Fo^2^)+(0.0603P)^2^+12.2416P] where P=(Fo^2^+2Fc^2^)/3'
_refine_ls_weighting_scheme calc
_refine_ls_wR_factor_gt 0.1378
_refine_ls_wR_factor_ref 0.1564
_reflns_number_gt 5285
_reflns_number_total 7904
_reflns_threshold_expression I>2\s(I)
_cod_data_source_file c0dt01552k.txt
_cod_data_source_block 9_MeCN
_cod_original_sg_symbol_H-M 'P 21/n'
_cod_original_formula_sum
;
C41.70 H47.55 Cl1.15 Mn2 N6.85 O9.60
;
_cod_database_code 7015382

loop_
_symmetry_equiv_pos_as_xyz
'x, y, z'
'-x+1/2, y+1/2, -z+1/2'
'-x, -y, -z'
'x-1/2, -y-1/2, z-1/2'

loop_
_atom_site_label
_atom_site_type_symbol
_atom_site_fract_x
_atom_site_fract_y
_atom_site_fract_z
_atom_site_U_iso_or_equiv
_atom_site_adp_type
_atom_site_occupancy
_atom_site_symmetry_multiplicity
_atom_site_calc_flag
_atom_site_refinement_flags
_atom_site_disorder_assembly
_atom_site_disorder_group
Mn1 Mn 0.44937(6) 0.18543(3) 0.59184(4) 0.02118(19) Uani 1 1 d . . .
Mn2 Mn 0.54477(6) 0.25725(3) 0.76413(4) 0.02373(19) Uani 1 1 d . . .
O1 O 0.5475(3) 0.25801(13) 0.64164(18) 0.0254(7) Uani 1 1 d . . .
O2 O 0.3062(3) 0.18843(15) 0.65225(19) 0.0328(8) Uani 1 1 d . . .
O3 O 0.3678(3) 0.25301(17) 0.7493(2) 0.0443(10) Uani 1 1 d . . .
O4 O 0.5286(3) 0.11947(14) 0.67317(19) 0.0327(8) Uani 1 1 d . . .
O5 O 0.5721(3) 0.16612(16) 0.7894(2) 0.0415(9) Uani 1 1 d . . .
N1 N 0.5721(3) 0.18715(16) 0.4940(2) 0.0248(9) Uani 1 1 d . . .
N2 N 0.3795(3) 0.25870(17) 0.5022(2) 0.0281(9) Uani 1 1 d . . .
N3 N 0.4024(3) 0.10771(17) 0.5090(2) 0.0277(9) Uani 1 1 d . . .
N4 N 0.5480(3) 0.36097(17) 0.7589(2) 0.0257(9) Uani 1 1 d . . .
N5 N 0.7271(3) 0.28118(16) 0.7672(2) 0.0228(9) Uani 1 1 d . . .
N6 N 0.5248(3) 0.28810(19) 0.8866(2) 0.0301(10) Uani 1 1 d . . .
C1 C 0.5986(4) 0.29989(18) 0.6011(3) 0.0223(10) Uani 1 1 d . . .
C2 C 0.6646(4) 0.2825(2) 0.5429(3) 0.0246(10) Uani 1 1 d . . .
C3 C 0.7170(4) 0.3270(2) 0.5017(3) 0.0282(11) Uani 1 1 d . . .
H3A H 0.7642 0.3146 0.4634 0.034 Uiso 1 1 calc R . .
C4 C 0.7030(4) 0.3884(2) 0.5143(3) 0.0292(11) Uani 1 1 d . . .
C5 C 0.6368(4) 0.40493(19) 0.5724(3) 0.0246(11) Uani 1 1 d . . .
H5A H 0.6277 0.4469 0.5831 0.030 Uiso 1 1 calc R . .
C6 C 0.5829(4) 0.3626(2) 0.6159(3) 0.0251(11) Uani 1 1 d . . .
C7 C 0.7595(4) 0.4384(2) 0.4685(3) 0.0349(12) Uani 1 1 d . . .
C8 C 0.6687(5) 0.4781(2) 0.4230(3) 0.0465(15) Uani 1 1 d . . .
H8A H 0.7034 0.5109 0.3953 0.070 Uiso 1 1 calc R . .
H8B H 0.6216 0.4955 0.4606 0.070 Uiso 1 1 calc R . .
H8C H 0.6236 0.4530 0.3840 0.070 Uiso 1 1 calc R . .
C9 C 0.8315(6) 0.4117(3) 0.4079(4) 0.0570(17) Uani 1 1 d . . .
H9A H 0.8671 0.4447 0.3813 0.086 Uiso 1 1 calc R . .
H9B H 0.7850 0.3879 0.3683 0.086 Uiso 1 1 calc R . .
H9C H 0.8885 0.3854 0.4355 0.086 Uiso 1 1 calc R . .
C10 C 0.8318(5) 0.4779(3) 0.5277(3) 0.0489(16) Uani 1 1 d . . .
H10A H 0.8676 0.5096 0.4988 0.073 Uiso 1 1 calc R . .
H10B H 0.8884 0.4526 0.5574 0.073 Uiso 1 1 calc R . .
H10C H 0.7855 0.4969 0.5648 0.073 Uiso 1 1 calc R . .
C11 C 0.6785(4) 0.2161(2) 0.5249(3) 0.0277(11) Uani 1 1 d . . .
H11A H 0.7319 0.2118 0.4850 0.033 Uiso 1 1 calc R . .
H11B H 0.7095 0.1949 0.5739 0.033 Uiso 1 1 calc R . .
C12 C 0.5180(4) 0.2200(2) 0.4231(3) 0.0283(11) Uani 1 1 d . . .
H12A H 0.4736 0.1908 0.3884 0.034 Uiso 1 1 calc R . .
H12B H 0.5759 0.2368 0.3925 0.034 Uiso 1 1 calc R . .
C13 C 0.4441(4) 0.2709(2) 0.4445(3) 0.0255(11) Uani 1 1 d . . .
C14 C 0.4387(5) 0.3264(2) 0.4051(3) 0.0356(13) Uani 1 1 d . . .
H14A H 0.4854 0.3341 0.3647 0.043 Uiso 1 1 calc R . .
C15 C 0.3661(5) 0.3697(2) 0.4247(3) 0.0398(14) Uani 1 1 d . . .
H15A H 0.3618 0.4079 0.3983 0.048 Uiso 1 1 calc R . .
C16 C 0.2992(5) 0.3574(2) 0.4833(4) 0.0437(15) Uani 1 1 d . . .
H16A H 0.2472 0.3866 0.4973 0.052 Uiso 1 1 calc R . .
C17 C 0.3088(4) 0.3014(2) 0.5217(3) 0.0346(12) Uani 1 1 d . . .
H17A H 0.2638 0.2933 0.5630 0.042 Uiso 1 1 calc R . .
C18 C 0.5895(4) 0.1231(2) 0.4754(3) 0.0304(11) Uani 1 1 d . . .
H18A H 0.6386 0.1042 0.5191 0.036 Uiso 1 1 calc R . .
H18B H 0.6263 0.1201 0.4261 0.036 Uiso 1 1 calc R . .
C19 C 0.4800(4) 0.0889(2) 0.4642(3) 0.0263(11) Uani 1 1 d . . .
C20 C 0.4619(5) 0.0401(2) 0.4121(3) 0.0344(12) Uani 1 1 d . . .
H20A H 0.5177 0.0276 0.3804 0.041 Uiso 1 1 calc R . .
C21 C 0.3615(5) 0.0100(2) 0.4075(3) 0.0372(14) Uani 1 1 d . . .
H21A H 0.3480 -0.0238 0.3728 0.045 Uiso 1 1 calc R . .
C22 C 0.2814(5) 0.0292(2) 0.4529(3) 0.0364(13) Uani 1 1 d . . .
H22A H 0.2119 0.0091 0.4503 0.044 Uiso 1 1 calc R . .
C23 C 0.3045(4) 0.0786(2) 0.5028(3) 0.0312(12) Uani 1 1 d . . .
H23A H 0.2490 0.0924 0.5339 0.037 Uiso 1 1 calc R . .
C24 C 0.5086(4) 0.3821(2) 0.6761(3) 0.0295(11) Uani 1 1 d . . .
H24A H 0.4334 0.3658 0.6606 0.035 Uiso 1 1 calc R . .
H24B H 0.5036 0.4270 0.6759 0.035 Uiso 1 1 calc R . .
C25 C 0.6622(4) 0.3829(2) 0.7846(3) 0.0292(11) Uani 1 1 d . . .
H25A H 0.6721 0.3869 0.8432 0.035 Uiso 1 1 calc R . .
H25B H 0.6721 0.4237 0.7616 0.035 Uiso 1 1 calc R . .
C26 C 0.7489(4) 0.3410(2) 0.7594(3) 0.0235(10) Uani 1 1 d . . .
C27 C 0.8458(4) 0.3613(2) 0.7319(3) 0.0316(12) Uani 1 1 d . . .
H27A H 0.8594 0.4036 0.7277 0.038 Uiso 1 1 calc R . .
C28 C 0.9221(4) 0.3198(2) 0.7106(3) 0.0366(13) Uani 1 1 d . . .
H28A H 0.9893 0.3328 0.6920 0.044 Uiso 1 1 calc R . .
C29 C 0.8982(4) 0.2582(2) 0.7170(3) 0.0335(12) Uani 1 1 d . . .
H29A H 0.9484 0.2283 0.7020 0.040 Uiso 1 1 calc R . .
C30 C 0.8012(4) 0.2412(2) 0.7452(3) 0.0265(11) Uani 1 1 d . . .
H30A H 0.7857 0.1990 0.7493 0.032 Uiso 1 1 calc R . .
C31 C 0.4717(4) 0.3811(2) 0.8154(3) 0.0360(13) Uani 1 1 d . . .
H31A H 0.3943 0.3748 0.7918 0.043 Uiso 1 1 calc R . .
H31B H 0.4823 0.4251 0.8261 0.043 Uiso 1 1 calc R . .
C32 C 0.4922(4) 0.3462(3) 0.8924(3) 0.0368(13) Uani 1 1 d . . .
C33 C 0.4786(5) 0.3714(3) 0.9661(4) 0.0584(18) Uani 1 1 d . . .
H33A H 0.4580 0.4128 0.9702 0.070 Uiso 1 1 calc R . .
C34 C 0.4952(7) 0.3359(4) 1.0328(4) 0.078(2) Uani 1 1 d . . .
H34A H 0.4840 0.3523 1.0833 0.094 Uiso 1 1 calc R . .
C35 C 0.5286(6) 0.2756(4) 1.0267(4) 0.069(2) Uani 1 1 d . . .
H35A H 0.5422 0.2505 1.0724 0.083 Uiso 1 1 calc R . .
C36 C 0.5410(5) 0.2541(3) 0.9524(3) 0.0497(15) Uani 1 1 d . . .
H36A H 0.5621 0.2128 0.9472 0.060 Uiso 1 1 calc R . .
C37 C 0.2942(4) 0.2201(2) 0.7133(3) 0.0273(11) Uani 1 1 d . . .
C38 C 0.1861(4) 0.2188(3) 0.7458(4) 0.0458(15) Uani 1 1 d . . .
H38A H 0.1972 0.2074 0.8021 0.069 Uiso 1 1 calc R . .
H38B H 0.1376 0.1891 0.7163 0.069 Uiso 1 1 calc R . .
H38C H 0.1519 0.2592 0.7405 0.069 Uiso 1 1 calc R . .
C39 C 0.5608(4) 0.1198(2) 0.7457(3) 0.0291(11) Uani 1 1 d . . .
C40 C 0.5910(5) 0.0597(2) 0.7861(3) 0.0384(13) Uani 1 1 d . . .
H40A H 0.5470 0.0271 0.7588 0.058 Uiso 1 1 calc R . .
H40B H 0.5759 0.0617 0.8418 0.058 Uiso 1 1 calc R . .
H40C H 0.6699 0.0515 0.7838 0.058 Uiso 1 1 calc R . .
Cl1 Cl 0.91217(10) 0.06622(5) 0.70339(8) 0.0347(3) Uani 1 1 d D . .
O1A O 0.9958(3) 0.10945(16) 0.7326(2) 0.0457(10) Uani 1 1 d D . .
O1B O 0.8839(4) 0.02900(16) 0.7678(2) 0.0574(12) Uani 1 1 d D . .
O1C O 0.9532(3) 0.02864(16) 0.6433(2) 0.0485(10) Uani 1 1 d D . .
O1D O 0.8151(3) 0.09807(16) 0.6699(2) 0.0480(10) Uani 1 1 d D . .
Cl2 Cl 0.1572(10) 0.4023(6) 0.7106(7) 0.067(4) Uiso 0.15 1 d PD A 1
O2A O 0.160(2) 0.3588(10) 0.6485(12) 0.088(11) Uiso 0.15 1 d PD A 1
O2B O 0.156(2) 0.3712(11) 0.7855(10) 0.070(9) Uiso 0.15 1 d PD A 1
O2C O 0.2535(18) 0.4406(12) 0.7145(18) 0.130(16) Uiso 0.15 1 d PD A 1
O2D O 0.0593(17) 0.4395(11) 0.6969(15) 0.087(11) Uiso 0.15 1 d PD A 1
N1S N 0.1581(8) 0.4315(5) 0.7567(8) 0.121(4) Uani 0.85 1 d P B 2
C1S C 0.2034(8) 0.4748(5) 0.7748(6) 0.073(3) Uani 0.85 1 d P B 2
C2S C 0.2601(7) 0.5339(4) 0.8004(5) 0.073(3) Uani 0.85 1 d P B 2
H2S1 H 0.3011 0.5490 0.7577 0.110 Uiso 0.85 1 calc PR B 2
H2S2 H 0.3115 0.5270 0.8484 0.110 Uiso 0.85 1 calc PR B 2
H2S3 H 0.2044 0.5639 0.8118 0.110 Uiso 0.85 1 calc PR B 2

loop_
_atom_site_aniso_label
_atom_site_aniso_U_11
_atom_site_aniso_U_22
_atom_site_aniso_U_33
_atom_site_aniso_U_23
_atom_site_aniso_U_13
_atom_site_aniso_U_12
Mn1 0.0266(4) 0.0171(3) 0.0181(4) -0.0022(3) -0.0055(3) -0.0033(3)
Mn2 0.0279(4) 0.0215(4) 0.0205(4) -0.0036(3) -0.0033(3) -0.0048(3)
O1 0.0293(18) 0.0192(16) 0.0263(17) -0.0009(13) -0.0031(14) -0.0058(14)
O2 0.0283(19) 0.038(2) 0.0312(19) -0.0043(17) -0.0015(15) -0.0041(16)
O3 0.035(2) 0.051(2) 0.047(2) -0.0184(19) 0.0053(18) -0.0116(18)
O4 0.046(2) 0.0250(18) 0.0243(18) 0.0043(14) -0.0070(16) 0.0030(16)
O5 0.065(3) 0.033(2) 0.0249(19) 0.0010(16) -0.0046(18) -0.0101(18)
N1 0.034(2) 0.0158(19) 0.024(2) -0.0018(16) -0.0029(17) -0.0015(17)
N2 0.028(2) 0.023(2) 0.031(2) 0.0007(17) -0.0074(18) 0.0003(17)
N3 0.034(2) 0.023(2) 0.024(2) -0.0005(17) -0.0055(18) -0.0041(18)
N4 0.024(2) 0.026(2) 0.027(2) -0.0069(17) 0.0005(17) 0.0025(17)
N5 0.023(2) 0.020(2) 0.023(2) -0.0028(16) -0.0103(16) 0.0006(16)
N6 0.028(2) 0.035(2) 0.026(2) -0.0028(19) -0.0020(18) -0.0033(18)
C1 0.025(2) 0.012(2) 0.026(2) 0.0003(18) -0.013(2) -0.0064(18)
C2 0.024(3) 0.019(2) 0.030(3) -0.005(2) -0.001(2) 0.0015(19)
C3 0.026(3) 0.027(3) 0.030(3) -0.002(2) -0.005(2) -0.005(2)
C4 0.029(3) 0.023(3) 0.034(3) 0.000(2) -0.009(2) -0.004(2)
C5 0.030(3) 0.012(2) 0.029(3) 0.0017(19) -0.010(2) -0.0031(19)
C6 0.025(3) 0.021(2) 0.027(3) -0.005(2) -0.010(2) 0.0016(19)
C7 0.044(3) 0.017(2) 0.042(3) 0.004(2) -0.003(2) -0.007(2)
C8 0.061(4) 0.034(3) 0.042(3) 0.013(3) -0.008(3) -0.007(3)
C9 0.068(4) 0.038(3) 0.067(4) 0.006(3) 0.020(4) -0.012(3)
C10 0.052(4) 0.038(3) 0.053(4) 0.009(3) -0.009(3) -0.022(3)
C11 0.028(3) 0.022(2) 0.033(3) -0.002(2) 0.001(2) -0.001(2)
C12 0.041(3) 0.024(3) 0.019(2) 0.003(2) 0.000(2) -0.005(2)
C13 0.028(3) 0.023(2) 0.022(2) -0.0020(19) -0.011(2) -0.006(2)
C14 0.050(3) 0.027(3) 0.027(3) 0.001(2) -0.012(2) -0.004(2)
C15 0.052(4) 0.027(3) 0.038(3) 0.011(2) -0.010(3) 0.001(3)
C16 0.041(3) 0.029(3) 0.055(4) 0.000(3) -0.019(3) 0.007(2)
C17 0.027(3) 0.036(3) 0.039(3) 0.003(2) -0.007(2) 0.003(2)
C18 0.045(3) 0.019(2) 0.027(3) -0.006(2) 0.006(2) 0.001(2)
C19 0.041(3) 0.016(2) 0.020(2) 0.0041(19) -0.005(2) 0.000(2)
C20 0.051(3) 0.024(3) 0.027(3) -0.005(2) -0.003(2) 0.002(2)
C21 0.063(4) 0.018(3) 0.026(3) -0.002(2) -0.015(3) -0.008(3)
C22 0.046(3) 0.023(3) 0.036(3) 0.004(2) -0.016(3) -0.011(2)
C23 0.042(3) 0.025(3) 0.023(3) 0.002(2) -0.010(2) -0.006(2)
C24 0.032(3) 0.020(2) 0.033(3) -0.002(2) -0.010(2) 0.004(2)
C25 0.029(3) 0.023(3) 0.033(3) -0.012(2) -0.006(2) -0.003(2)
C26 0.028(3) 0.020(2) 0.019(2) -0.0052(19) -0.012(2) 0.002(2)
C27 0.030(3) 0.028(3) 0.035(3) -0.001(2) -0.007(2) -0.003(2)
C28 0.030(3) 0.035(3) 0.044(3) 0.002(2) -0.002(2) -0.003(2)
C29 0.023(3) 0.037(3) 0.039(3) 0.001(2) -0.005(2) 0.009(2)
C30 0.031(3) 0.020(2) 0.025(3) -0.002(2) -0.011(2) 0.007(2)
C31 0.035(3) 0.032(3) 0.039(3) -0.010(2) -0.007(2) 0.010(2)
C32 0.025(3) 0.050(3) 0.035(3) -0.014(3) 0.002(2) -0.001(2)
C33 0.055(4) 0.071(5) 0.048(4) -0.028(3) 0.003(3) 0.017(3)
C34 0.096(6) 0.109(7) 0.031(4) -0.019(4) 0.013(4) 0.023(5)
C35 0.087(5) 0.097(6) 0.024(3) 0.004(3) 0.009(3) 0.025(4)
C36 0.055(4) 0.063(4) 0.031(3) -0.002(3) 0.002(3) -0.001(3)
C37 0.024(3) 0.023(2) 0.033(3) 0.007(2) -0.005(2) 0.000(2)
C38 0.031(3) 0.053(4) 0.054(4) -0.017(3) 0.005(3) -0.008(3)
C39 0.033(3) 0.027(3) 0.027(3) 0.003(2) 0.003(2) 0.000(2)
C40 0.041(3) 0.035(3) 0.038(3) 0.012(2) 0.001(2) 0.003(2)
Cl1 0.0395(7) 0.0199(6) 0.0423(7) -0.0063(5) -0.0066(6) -0.0012(5)
O1A 0.047(2) 0.038(2) 0.051(2) -0.0174(18) -0.0038(19) -0.0183(18)
O1B 0.086(3) 0.029(2) 0.055(3) 0.0036(19) 0.001(2) -0.009(2)
O1C 0.048(2) 0.037(2) 0.057(3) -0.0263(19) -0.009(2) 0.0055(18)
O1D 0.039(2) 0.033(2) 0.068(3) 0.0003(19) -0.010(2) 0.0069(17)
N1S 0.080(7) 0.113(9) 0.177(12) 0.062(9) 0.039(7) -0.002(6)
C1S 0.057(6) 0.083(7) 0.082(7) 0.029(6) 0.015(5) 0.001(5)
C2S 0.080(6) 0.102(7) 0.038(4) 0.005(4) 0.010(4) 0.026(6)

loop_
_atom_type_symbol
_atom_type_description
_atom_type_scat_dispersion_real
_atom_type_scat_dispersion_imag
_atom_type_scat_source
C C 0.0033 0.0016 'International Tables Vol C Tables 4.2.6.8 and 6.1.1.4'
H H 0.0000 0.0000 'International Tables Vol C Tables 4.2.6.8 and 6.1.1.4'
N N 0.0061 0.0033 'International Tables Vol C Tables 4.2.6.8 and 6.1.1.4'
O O 0.0106 0.0060 'International Tables Vol C Tables 4.2.6.8 and 6.1.1.4'
Cl Cl 0.1484 0.1585 'International Tables Vol C Tables 4.2.6.8 and 6.1.1.4'
Mn Mn 0.3368 0.7283 'International Tables Vol C Tables 4.2.6.8 and 6.1.1.4'

loop_
_geom_angle_atom_site_label_1
_geom_angle_atom_site_label_2
_geom_angle_atom_site_label_3
_geom_angle
_geom_angle_site_symmetry_1
_geom_angle_site_symmetry_3
_geom_angle_publ_flag
O2 Mn1 O1 104.03(13) . . ?
O2 Mn1 O4 92.65(13) . . ?
O1 Mn1 O4 93.55(12) . . ?
O2 Mn1 N3 99.16(14) . . ?
O1 Mn1 N3 156.74(14) . . ?
O4 Mn1 N3 87.15(13) . . ?
O2 Mn1 N2 91.88(14) . . ?
O1 Mn1 N2 83.38(12) . . ?
O4 Mn1 N2 175.04(14) . . ?
N3 Mn1 N2 94.13(14) . . ?
O2 Mn1 N1 163.98(13) . . ?
O1 Mn1 N1 83.94(12) . . ?
O4 Mn1 N1 100.80(13) . . ?
N3 Mn1 N1 73.12(14) . . ?
N2 Mn1 N1 75.04(14) . . ?
O5 Mn2 O1 101.20(13) . . ?
O5 Mn2 O3 96.80(15) . . ?
O1 Mn2 O3 90.53(13) . . ?
O5 Mn2 N6 97.76(15) . . ?
O1 Mn2 N6 160.90(14) . . ?
O3 Mn2 N6 84.95(14) . . ?
O5 Mn2 N5 94.92(14) . . ?
O1 Mn2 N5 84.20(13) . . ?
O3 Mn2 N5 167.89(14) . . ?
N6 Mn2 N5 96.50(14) . . ?
O5 Mn2 N4 166.63(14) . . ?
O1 Mn2 N4 87.20(13) . . ?
O3 Mn2 N4 93.47(14) . . ?
N6 Mn2 N4 74.60(15) . . ?
N5 Mn2 N4 75.43(13) . . ?
C1 O1 Mn2 125.1(3) . . ?
C1 O1 Mn1 126.1(3) . . ?
Mn2 O1 Mn1 108.76(14) . . ?
C37 O2 Mn1 125.8(3) . . ?
C37 O3 Mn2 137.4(3) . . ?
C39 O4 Mn1 134.1(3) . . ?
C39 O5 Mn2 131.3(3) . . ?
C18 N1 C11 110.4(4) . . ?
C18 N1 C12 110.8(4) . . ?
C11 N1 C12 111.4(4) . . ?
C18 N1 Mn1 104.7(3) . . ?
C11 N1 Mn1 110.8(3) . . ?
C12 N1 Mn1 108.5(3) . . ?
C17 N2 C13 118.7(4) . . ?
C17 N2 Mn1 121.9(3) . . ?
C13 N2 Mn1 114.4(3) . . ?
C19 N3 C23 118.7(4) . . ?
C19 N3 Mn1 116.2(3) . . ?
C23 N3 Mn1 125.0(3) . . ?
C31 N4 C25 110.3(4) . . ?
C31 N4 C24 110.7(4) . . ?
C25 N4 C24 111.3(4) . . ?
C31 N4 Mn2 105.2(3) . . ?
C25 N4 Mn2 109.4(3) . . ?
C24 N4 Mn2 109.8(3) . . ?
C30 N5 C26 117.9(4) . . ?
C30 N5 Mn2 121.6(3) . . ?
C26 N5 Mn2 115.1(3) . . ?
C36 N6 C32 119.4(5) . . ?
C36 N6 Mn2 125.7(4) . . ?
C32 N6 Mn2 114.9(3) . . ?
O1 C1 C2 120.5(4) . . ?
O1 C1 C6 120.0(4) . . ?
C2 C1 C6 119.4(4) . . ?
C1 C2 C3 119.4(4) . . ?
C1 C2 C11 119.8(4) . . ?
C3 C2 C11 120.8(4) . . ?
C4 C3 C2 122.5(5) . . ?
C4 C3 H3A 118.7 . . ?
C2 C3 H3A 118.7 . . ?
C3 C4 C5 117.2(4) . . ?
C3 C4 C7 123.3(5) . . ?
C5 C4 C7 119.5(4) . . ?
C4 C5 C6 122.8(4) . . ?
C4 C5 H5A 118.6 . . ?
C6 C5 H5A 118.6 . . ?
C5 C6 C1 118.6(4) . . ?
C5 C6 C24 121.3(4) . . ?
C1 C6 C24 120.1(4) . . ?
C10 C7 C9 109.1(5) . . ?
C10 C7 C8 109.4(4) . . ?
C9 C7 C8 108.2(5) . . ?
C10 C7 C4 109.4(4) . . ?
C9 C7 C4 112.2(4) . . ?
C8 C7 C4 108.6(4) . . ?
C7 C8 H8A 109.5 . . ?
C7 C8 H8B 109.5 . . ?
H8A C8 H8B 109.5 . . ?
C7 C8 H8C 109.5 . . ?
H8A C8 H8C 109.5 . . ?
H8B C8 H8C 109.5 . . ?
C7 C9 H9A 109.5 . . ?
C7 C9 H9B 109.5 . . ?
H9A C9 H9B 109.5 . . ?
C7 C9 H9C 109.5 . . ?
H9A C9 H9C 109.5 . . ?
H9B C9 H9C 109.5 . . ?
C7 C10 H10A 109.5 . . ?
C7 C10 H10B 109.5 . . ?
H10A C10 H10B 109.5 . . ?
C7 C10 H10C 109.5 . . ?
H10A C10 H10C 109.5 . . ?
H10B C10 H10C 109.5 . . ?
N1 C11 C2 112.1(4) . . ?
N1 C11 H11A 109.2 . . ?
C2 C11 H11A 109.2 . . ?
N1 C11 H11B 109.2 . . ?
C2 C11 H11B 109.2 . . ?
H11A C11 H11B 107.9 . . ?
N1 C12 C13 113.0(4) . . ?
N1 C12 H12A 109.0 . . ?
C13 C12 H12A 109.0 . . ?
N1 C12 H12B 109.0 . . ?
C13 C12 H12B 109.0 . . ?
H12A C12 H12B 107.8 . . ?
N2 C13 C14 121.5(5) . . ?
N2 C13 C12 116.0(4) . . ?
C14 C13 C12 122.5(5) . . ?
C15 C14 C13 119.7(5) . . ?
C15 C14 H14A 120.1 . . ?
C13 C14 H14A 120.1 . . ?
C14 C15 C16 119.0(5) . . ?
C14 C15 H15A 120.5 . . ?
C16 C15 H15A 120.5 . . ?
C15 C16 C17 119.0(5) . . ?
C15 C16 H16A 120.5 . . ?
C17 C16 H16A 120.5 . . ?
N2 C17 C16 122.0(5) . . ?
N2 C17 H17A 119.0 . . ?
C16 C17 H17A 119.0 . . ?
N1 C18 C19 110.9(4) . . ?
N1 C18 H18A 109.5 . . ?
C19 C18 H18A 109.5 . . ?
N1 C18 H18B 109.5 . . ?
C19 C18 H18B 109.5 . . ?
H18A C18 H18B 108.0 . . ?
N3 C19 C20 121.6(5) . . ?
N3 C19 C18 116.0(4) . . ?
C20 C19 C18 122.4(5) . . ?
C21 C20 C19 118.9(5) . . ?
C21 C20 H20A 120.6 . . ?
C19 C20 H20A 120.6 . . ?
C22 C21 C20 119.8(5) . . ?
C22 C21 H21A 120.1 . . ?
C20 C21 H21A 120.1 . . ?
C21 C22 C23 118.3(5) . . ?
C21 C22 H22A 120.9 . . ?
C23 C22 H22A 120.9 . . ?
N3 C23 C22 122.7(5) . . ?
N3 C23 H23A 118.7 . . ?
C22 C23 H23A 118.7 . . ?
C6 C24 N4 113.0(4) . . ?
C6 C24 H24A 109.0 . . ?
N4 C24 H24A 109.0 . . ?
C6 C24 H24B 109.0 . . ?
N4 C24 H24B 109.0 . . ?
H24A C24 H24B 107.8 . . ?
N4 C25 C26 112.3(4) . . ?
N4 C25 H25A 109.1 . . ?
C26 C25 H25A 109.1 . . ?
N4 C25 H25B 109.1 . . ?
C26 C25 H25B 109.1 . . ?
H25A C25 H25B 107.9 . . ?
N5 C26 C27 122.0(4) . . ?
N5 C26 C25 114.9(4) . . ?
C27 C26 C25 123.1(4) . . ?
C28 C27 C26 119.6(5) . . ?
C28 C27 H27A 120.2 . . ?
C26 C27 H27A 120.2 . . ?
C27 C28 C29 118.2(5) . . ?
C27 C28 H28A 120.9 . . ?
C29 C28 H28A 120.9 . . ?
C30 C29 C28 119.2(5) . . ?
C30 C29 H29A 120.4 . . ?
C28 C29 H29A 120.4 . . ?
N5 C30 C29 123.1(4) . . ?
N5 C30 H30A 118.4 . . ?
C29 C30 H30A 118.4 . . ?
N4 C31 C32 110.5(4) . . ?
N4 C31 H31A 109.6 . . ?
C32 C31 H31A 109.6 . . ?
N4 C31 H31B 109.6 . . ?
C32 C31 H31B 109.6 . . ?
H31A C31 H31B 108.1 . . ?
N6 C32 C33 120.5(5) . . ?
N6 C32 C31 116.4(4) . . ?
C33 C32 C31 123.1(5) . . ?
C34 C33 C32 119.3(6) . . ?
C34 C33 H33A 120.3 . . ?
C32 C33 H33A 120.3 . . ?
C33 C34 C35 120.0(6) . . ?
C33 C34 H34A 120.0 . . ?
C35 C34 H34A 120.0 . . ?
C36 C35 C34 117.4(6) . . ?
C36 C35 H35A 121.3 . . ?
C34 C35 H35A 121.3 . . ?
N6 C36 C35 123.3(6) . . ?
N6 C36 H36A 118.3 . . ?
C35 C36 H36A 118.3 . . ?
O3 C37 O2 124.9(5) . . ?
O3 C37 C38 116.5(5) . . ?
O2 C37 C38 118.6(4) . . ?
C37 C38 H38A 109.5 . . ?
C37 C38 H38B 109.5 . . ?
H38A C38 H38B 109.5 . . ?
C37 C38 H38C 109.5 . . ?
H38A C38 H38C 109.5 . . ?
H38B C38 H38C 109.5 . . ?
O4 C39 O5 125.8(4) . . ?
O4 C39 C40 118.3(4) . . ?
O5 C39 C40 115.9(4) . . ?
C39 C40 H40A 109.5 . . ?
C39 C40 H40B 109.5 . . ?
H40A C40 H40B 109.5 . . ?
C39 C40 H40C 109.5 . . ?
H40A C40 H40C 109.5 . . ?
H40B C40 H40C 109.5 . . ?
O1D Cl1 O1B 108.9(2) . . ?
O1D Cl1 O1A 109.3(2) . . ?
O1B Cl1 O1A 109.6(2) . . ?
O1D Cl1 O1C 109.6(2) . . ?
O1B Cl1 O1C 109.7(2) . . ?
O1A Cl1 O1C 109.6(2) . . ?
O2A Cl2 O2C 110.2(8) . . ?
O2A Cl2 O2D 110.4(8) . . ?
O2C Cl2 O2D 109.1(8) . . ?
O2A Cl2 O2B 109.3(8) . . ?
O2C Cl2 O2B 109.0(8) . . ?
O2D Cl2 O2B 108.7(8) . . ?
N1S C1S C2S 177.8(12) . . ?
C1S C2S H2S1 109.5 . . ?
C1S C2S H2S2 109.5 . . ?
H2S1 C2S H2S2 109.5 . . ?
C1S C2S H2S3 109.5 . . ?
H2S1 C2S H2S3 109.5 . . ?
H2S2 C2S H2S3 109.5 . . ?

loop_
_geom_bond_atom_site_label_1
_geom_bond_atom_site_label_2
_geom_bond_distance
_geom_bond_site_symmetry_2
_geom_bond_publ_flag
Mn1 Mn2 3.4041(9) . ?
Mn1 O2 2.112(3) . ?
Mn1 O1 2.113(3) . ?
Mn1 O4 2.153(3) . ?
Mn1 N3 2.245(4) . ?
Mn1 N2 2.310(4) . ?
Mn1 N1 2.345(4) . ?
Mn2 O5 2.070(4) . ?
Mn2 O1 2.075(3) . ?
Mn2 O3 2.139(4) . ?
Mn2 N6 2.218(4) . ?
Mn2 N5 2.272(4) . ?
Mn2 N4 2.285(4) . ?
O1 C1 1.340(5) . ?
O2 C37 1.267(6) . ?
O3 C37 1.255(6) . ?
O4 C39 1.246(5) . ?
O5 C39 1.259(6) . ?
N1 C18 1.465(6) . ?
N1 C11 1.485(6) . ?
N1 C12 1.489(6) . ?
N2 C17 1.339(6) . ?
N2 C13 1.343(6) . ?
N3 C19 1.337(6) . ?
N3 C23 1.345(6) . ?
N4 C31 1.470(6) . ?
N4 C25 1.488(6) . ?
N4 C24 1.503(6) . ?
N5 C30 1.341(6) . ?
N5 C26 1.353(6) . ?
N6 C36 1.337(7) . ?
N6 C32 1.345(7) . ?
C1 C2 1.390(7) . ?
C1 C6 1.418(6) . ?
C2 C3 1.395(7) . ?
C2 C11 1.506(6) . ?
C3 C4 1.382(7) . ?
C3 H3A 0.950 . ?
C4 C5 1.385(7) . ?
C4 C7 1.549(7) . ?
C5 C6 1.394(6) . ?
C5 H5A 0.950 . ?
C6 C24 1.495(7) . ?
C7 C10 1.527(7) . ?
C7 C9 1.535(8) . ?
C7 C8 1.545(7) . ?
C8 H8A 0.980 . ?
C8 H8B 0.980 . ?
C8 H8C 0.980 . ?
C9 H9A 0.980 . ?
C9 H9B 0.980 . ?
C9 H9C 0.980 . ?
C10 H10A 0.980 . ?
C10 H10B 0.980 . ?
C10 H10C 0.980 . ?
C11 H11A 0.990 . ?
C11 H11B 0.990 . ?
C12 C13 1.503(7) . ?
C12 H12A 0.990 . ?
C12 H12B 0.990 . ?
C13 C14 1.389(6) . ?
C14 C15 1.365(7) . ?
C14 H14A 0.950 . ?
C15 C16 1.375(8) . ?
C15 H15A 0.950 . ?
C16 C17 1.390(7) . ?
C16 H16A 0.950 . ?
C17 H17A 0.950 . ?
C18 C19 1.521(7) . ?
C18 H18A 0.990 . ?
C18 H18B 0.990 . ?
C19 C20 1.392(6) . ?
C20 C21 1.382(7) . ?
C20 H20A 0.950 . ?
C21 C22 1.371(8) . ?
C21 H21A 0.950 . ?
C22 C23 1.385(7) . ?
C22 H22A 0.950 . ?
C23 H23A 0.950 . ?
C24 H24A 0.990 . ?
C24 H24B 0.990 . ?
C25 C26 1.496(6) . ?
C25 H25A 0.990 . ?
C25 H25B 0.990 . ?
C26 C27 1.385(7) . ?
C27 C28 1.378(7) . ?
C27 H27A 0.950 . ?
C28 C29 1.393(7) . ?
C28 H28A 0.950 . ?
C29 C30 1.370(7) . ?
C29 H29A 0.950 . ?
C30 H30A 0.950 . ?
C31 C32 1.509(7) . ?
C31 H31A 0.990 . ?
C31 H31B 0.990 . ?
C32 C33 1.391(7) . ?
C33 C34 1.368(10) . ?
C33 H33A 0.950 . ?
C34 C35 1.394(10) . ?
C34 H34A 0.950 . ?
C35 C36 1.367(8) . ?
C35 H35A 0.950 . ?
C36 H36A 0.950 . ?
C37 C38 1.477(7) . ?
C38 H38A 0.980 . ?
C38 H38B 0.980 . ?
C38 H38C 0.980 . ?
C39 C40 1.514(7) . ?
C40 H40A 0.980 . ?
C40 H40B 0.980 . ?
C40 H40C 0.980 . ?
Cl1 O1D 1.433(3) . ?
Cl1 O1B 1.434(4) . ?
Cl1 O1A 1.439(3) . ?
Cl1 O1C 1.441(3) . ?
Cl2 O2A 1.423(9) . ?
Cl2 O2C 1.437(9) . ?
Cl2 O2D 1.442(9) . ?
Cl2 O2B 1.443(9) . ?
N1S C1S 1.125(13) . ?
C1S C2S 1.512(14) . ?
C2S H2S1 0.980 . ?
C2S H2S2 0.980 . ?
C2S H2S3 0.980 . ?

loop_
_geom_torsion_atom_site_label_1
_geom_torsion_atom_site_label_2
_geom_torsion_atom_site_label_3
_geom_torsion_atom_site_label_4
_geom_torsion
_geom_torsion_site_symmetry_1
_geom_torsion_site_symmetry_2
_geom_torsion_site_symmetry_3
_geom_torsion_site_symmetry_4
_geom_torsion_publ_flag
O5 Mn2 O1 C1 -137.1(3) . . . . ?
O3 Mn2 O1 C1 125.9(3) . . . . ?
N6 Mn2 O1 C1 49.9(6) . . . . ?
N5 Mn2 O1 C1 -43.2(3) . . . . ?
N4 Mn2 O1 C1 32.5(3) . . . . ?
O5 Mn2 O1 Mn1 46.29(17) . . . . ?
O3 Mn2 O1 Mn1 -50.75(16) . . . . ?
N6 Mn2 O1 Mn1 -126.7(4) . . . . ?
N5 Mn2 O1 Mn1 140.17(15) . . . . ?
N4 Mn2 O1 Mn1 -144.20(15) . . . . ?
O2 Mn1 O1 C1 -132.9(3) . . . . ?
O4 Mn1 O1 C1 133.4(3) . . . . ?
N3 Mn1 O1 C1 42.4(5) . . . . ?
N2 Mn1 O1 C1 -42.7(3) . . . . ?
N1 Mn1 O1 C1 32.9(3) . . . . ?
O2 Mn1 O1 Mn2 43.66(17) . . . . ?
O4 Mn1 O1 Mn2 -49.96(16) . . . . ?
N3 Mn1 O1 Mn2 -141.0(3) . . . . ?
N2 Mn1 O1 Mn2 133.95(16) . . . . ?
N1 Mn1 O1 Mn2 -150.46(15) . . . . ?
O1 Mn1 O2 C37 -10.9(4) . . . . ?
O4 Mn1 O2 C37 83.4(4) . . . . ?
N3 Mn1 O2 C37 170.9(4) . . . . ?
N2 Mn1 O2 C37 -94.6(4) . . . . ?
N1 Mn1 O2 C37 -129.3(5) . . . . ?
O5 Mn2 O3 C37 -47.3(5) . . . . ?
O1 Mn2 O3 C37 54.0(5) . . . . ?
N6 Mn2 O3 C37 -144.5(5) . . . . ?
N5 Mn2 O3 C37 118.0(7) . . . . ?
N4 Mn2 O3 C37 141.3(5) . . . . ?
O2 Mn1 O4 C39 -63.3(5) . . . . ?
O1 Mn1 O4 C39 40.9(5) . . . . ?
N3 Mn1 O4 C39 -162.4(5) . . . . ?
N1 Mn1 O4 C39 125.4(5) . . . . ?
O1 Mn2 O5 C39 -19.6(5) . . . . ?
O3 Mn2 O5 C39 72.3(5) . . . . ?
N6 Mn2 O5 C39 158.1(5) . . . . ?
N5 Mn2 O5 C39 -104.6(5) . . . . ?
N4 Mn2 O5 C39 -147.7(6) . . . . ?
O2 Mn1 N1 C18 -97.7(5) . . . . ?
O1 Mn1 N1 C18 141.4(3) . . . . ?
O4 Mn1 N1 C18 48.9(3) . . . . ?
N3 Mn1 N1 C18 -34.7(3) . . . . ?
N2 Mn1 N1 C18 -133.8(3) . . . . ?
O2 Mn1 N1 C11 143.3(4) . . . . ?
O1 Mn1 N1 C11 22.4(3) . . . . ?
O4 Mn1 N1 C11 -70.1(3) . . . . ?
N3 Mn1 N1 C11 -153.7(3) . . . . ?
N2 Mn1 N1 C11 107.1(3) . . . . ?
O2 Mn1 N1 C12 20.7(6) . . . . ?
O1 Mn1 N1 C12 -100.2(3) . . . . ?
O4 Mn1 N1 C12 167.3(3) . . . . ?
N3 Mn1 N1 C12 83.7(3) . . . . ?
N2 Mn1 N1 C12 -15.5(3) . . . . ?
O2 Mn1 N2 C17 29.0(4) . . . . ?
O1 Mn1 N2 C17 -75.0(4) . . . . ?
N3 Mn1 N2 C17 128.3(4) . . . . ?
N1 Mn1 N2 C17 -160.4(4) . . . . ?
O2 Mn1 N2 C13 -176.5(3) . . . . ?
O1 Mn1 N2 C13 79.6(3) . . . . ?
N3 Mn1 N2 C13 -77.1(3) . . . . ?
N1 Mn1 N2 C13 -5.8(3) . . . . ?
O2 Mn1 N3 C19 -174.6(3) . . . . ?
O1 Mn1 N3 C19 9.9(5) . . . . ?
O4 Mn1 N3 C19 -82.4(3) . . . . ?
N2 Mn1 N3 C19 92.8(3) . . . . ?
N1 Mn1 N3 C19 19.8(3) . . . . ?
O2 Mn1 N3 C23 3.8(4) . . . . ?
O1 Mn1 N3 C23 -171.6(3) . . . . ?
O4 Mn1 N3 C23 96.0(4) . . . . ?
N2 Mn1 N3 C23 -88.8(4) . . . . ?
N1 Mn1 N3 C23 -161.8(4) . . . . ?
O5 Mn2 N4 C31 -90.5(7) . . . . ?
O1 Mn2 N4 C31 140.0(3) . . . . ?
O3 Mn2 N4 C31 49.7(3) . . . . ?
N6 Mn2 N4 C31 -34.1(3) . . . . ?
N5 Mn2 N4 C31 -135.2(3) . . . . ?
O5 Mn2 N4 C25 27.9(8) . . . . ?
O1 Mn2 N4 C25 -101.5(3) . . . . ?
O3 Mn2 N4 C25 168.1(3) . . . . ?
N6 Mn2 N4 C25 84.3(3) . . . . ?
N5 Mn2 N4 C25 -16.8(3) . . . . ?
O5 Mn2 N4 C24 150.4(6) . . . . ?
O1 Mn2 N4 C24 20.9(3) . . . . ?
O3 Mn2 N4 C24 -69.4(3) . . . . ?
N6 Mn2 N4 C24 -153.2(3) . . . . ?
N5 Mn2 N4 C24 105.7(3) . . . . ?
O5 Mn2 N5 C30 31.8(3) . . . . ?
O1 Mn2 N5 C30 -69.0(3) . . . . ?
O3 Mn2 N5 C30 -133.5(6) . . . . ?
N6 Mn2 N5 C30 130.2(3) . . . . ?
N4 Mn2 N5 C30 -157.6(4) . . . . ?
O5 Mn2 N5 C26 -174.8(3) . . . . ?
O1 Mn2 N5 C26 84.4(3) . . . . ?
O3 Mn2 N5 C26 19.8(8) . . . . ?
N6 Mn2 N5 C26 -76.4(3) . . . . ?
N4 Mn2 N5 C26 -4.2(3) . . . . ?
O5 Mn2 N6 C36 6.6(5) . . . . ?
O1 Mn2 N6 C36 179.6(4) . . . . ?
O3 Mn2 N6 C36 102.8(4) . . . . ?
N5 Mn2 N6 C36 -89.3(4) . . . . ?
N4 Mn2 N6 C36 -162.2(5) . . . . ?
O5 Mn2 N6 C32 -172.5(3) . . . . ?
O1 Mn2 N6 C32 0.5(6) . . . . ?
O3 Mn2 N6 C32 -76.3(3) . . . . ?
N5 Mn2 N6 C32 91.6(3) . . . . ?
N4 Mn2 N6 C32 18.7(3) . . . . ?
Mn2 O1 C1 C2 133.6(3) . . . . ?
Mn1 O1 C1 C2 -50.3(5) . . . . ?
Mn2 O1 C1 C6 -48.1(5) . . . . ?
Mn1 O1 C1 C6 127.9(4) . . . . ?
O1 C1 C2 C3 -179.9(4) . . . . ?
C6 C1 C2 C3 1.9(6) . . . . ?
O1 C1 C2 C11 0.4(6) . . . . ?
C6 C1 C2 C11 -177.9(4) . . . . ?
C1 C2 C3 C4 -2.3(7) . . . . ?
C11 C2 C3 C4 177.4(4) . . . . ?
C2 C3 C4 C5 2.2(7) . . . . ?
C2 C3 C4 C7 -179.4(4) . . . . ?
C3 C4 C5 C6 -1.8(7) . . . . ?
C7 C4 C5 C6 179.8(4) . . . . ?
C4 C5 C6 C1 1.4(7) . . . . ?
C4 C5 C6 C24 -177.7(4) . . . . ?
O1 C1 C6 C5 -179.7(4) . . . . ?
C2 C1 C6 C5 -1.4(6) . . . . ?
O1 C1 C6 C24 -0.6(6) . . . . ?
C2 C1 C6 C24 177.6(4) . . . . ?
C3 C4 C7 C10 -120.8(5) . . . . ?
C5 C4 C7 C10 57.6(6) . . . . ?
C3 C4 C7 C9 0.3(7) . . . . ?
C5 C4 C7 C9 178.7(5) . . . . ?
C3 C4 C7 C8 119.8(5) . . . . ?
C5 C4 C7 C8 -61.8(6) . . . . ?
C18 N1 C11 C2 178.6(4) . . . . ?
C12 N1 C11 C2 55.0(5) . . . . ?
Mn1 N1 C11 C2 -65.8(4) . . . . ?
C1 C2 C11 N1 62.8(6) . . . . ?
C3 C2 C11 N1 -116.9(5) . . . . ?
C18 N1 C12 C13 148.4(4) . . . . ?
C11 N1 C12 C13 -88.2(5) . . . . ?
Mn1 N1 C12 C13 34.0(4) . . . . ?
C17 N2 C13 C14 -0.1(6) . . . . ?
Mn1 N2 C13 C14 -155.5(3) . . . . ?
C17 N2 C13 C12 -177.5(4) . . . . ?
Mn1 N2 C13 C12 27.1(5) . . . . ?
N1 C12 C13 N2 -42.5(5) . . . . ?
N1 C12 C13 C14 140.1(4) . . . . ?
N2 C13 C14 C15 -0.3(7) . . . . ?
C12 C13 C14 C15 176.9(4) . . . . ?
C13 C14 C15 C16 -0.1(7) . . . . ?
C14 C15 C16 C17 1.0(8) . . . . ?
C13 N2 C17 C16 1.0(7) . . . . ?
Mn1 N2 C17 C16 154.6(4) . . . . ?
C15 C16 C17 N2 -1.5(7) . . . . ?
C11 N1 C18 C19 165.5(4) . . . . ?
C12 N1 C18 C19 -70.6(5) . . . . ?
Mn1 N1 C18 C19 46.2(4) . . . . ?
C23 N3 C19 C20 -0.4(6) . . . . ?
Mn1 N3 C19 C20 178.2(3) . . . . ?
C23 N3 C19 C18 -178.8(4) . . . . ?
Mn1 N3 C19 C18 -0.2(5) . . . . ?
N1 C18 C19 N3 -33.2(5) . . . . ?
N1 C18 C19 C20 148.4(4) . . . . ?
N3 C19 C20 C21 -0.6(7) . . . . ?
C18 C19 C20 C21 177.7(4) . . . . ?
C19 C20 C21 C22 0.9(7) . . . . ?
C20 C21 C22 C23 -0.2(7) . . . . ?
C19 N3 C23 C22 1.1(7) . . . . ?
Mn1 N3 C23 C22 -177.3(3) . . . . ?
C21 C22 C23 N3 -0.8(7) . . . . ?
C5 C6 C24 N4 -118.4(5) . . . . ?
C1 C6 C24 N4 62.5(5) . . . . ?
C31 N4 C24 C6 -179.7(4) . . . . ?
C25 N4 C24 C6 57.3(5) . . . . ?
Mn2 N4 C24 C6 -64.0(4) . . . . ?
C31 N4 C25 C26 150.1(4) . . . . ?
C24 N4 C25 C26 -86.6(5) . . . . ?
Mn2 N4 C25 C26 34.9(5) . . . . ?
C30 N5 C26 C27 -2.0(6) . . . . ?
Mn2 N5 C26 C27 -156.4(3) . . . . ?
C30 N5 C26 C25 179.5(4) . . . . ?
Mn2 N5 C26 C25 25.1(5) . . . . ?
N4 C25 C26 N5 -41.0(5) . . . . ?
N4 C25 C26 C27 140.5(4) . . . . ?
N5 C26 C27 C28 1.0(7) . . . . ?
C25 C26 C27 C28 179.3(4) . . . . ?
C26 C27 C28 C29 0.5(7) . . . . ?
C27 C28 C29 C30 -1.0(7) . . . . ?
C26 N5 C30 C29 1.5(6) . . . . ?
Mn2 N5 C30 C29 154.2(4) . . . . ?
C28 C29 C30 N5 0.0(7) . . . . ?
C25 N4 C31 C32 -72.2(5) . . . . ?
C24 N4 C31 C32 164.2(4) . . . . ?
Mn2 N4 C31 C32 45.6(4) . . . . ?
C36 N6 C32 C33 2.0(8) . . . . ?
Mn2 N6 C32 C33 -178.9(4) . . . . ?
C36 N6 C32 C31 -177.9(5) . . . . ?
Mn2 N6 C32 C31 1.3(6) . . . . ?
N4 C31 C32 N6 -33.4(6) . . . . ?
N4 C31 C32 C33 146.8(5) . . . . ?
N6 C32 C33 C34 -2.1(9) . . . . ?
C31 C32 C33 C34 177.7(6) . . . . ?
C32 C33 C34 C35 1.9(11) . . . . ?
C33 C34 C35 C36 -1.5(12) . . . . ?
C32 N6 C36 C35 -1.6(9) . . . . ?
Mn2 N6 C36 C35 179.3(5) . . . . ?
C34 C35 C36 N6 1.3(11) . . . . ?
Mn2 O3 C37 O2 -24.3(8) . . . . ?
Mn2 O3 C37 C38 155.5(4) . . . . ?
Mn1 O2 C37 O3 -3.0(7) . . . . ?
Mn1 O2 C37 C38 177.2(4) . . . . ?
Mn1 O4 C39 O5 -14.0(8) . . . . ?
Mn1 O4 C39 C40 167.0(3) . . . . ?
Mn2 O5 C39 O4 0.1(8) . . . . ?
Mn2 O5 C39 C40 179.2(3) . . . . ?
